data_9013807
loop_
_publ_author_name
'Li, G.'
'Fang, Q.'
'Shi, N.'
'Bai, W.'
'Yang, J.'
'Xiong, M.'
'Ma, Z.'
'Rong, H.'

_publ_section_title
;
 Zangboite, TiFeSi2, a new mineral species from Luobusha, Tibet, China,
 and its crystal structure
;
_journal_name_full 'The Canadian Mineralogist'
_journal_page_first 1265
_journal_page_last 1274
_journal_paper_doi 10.3749/canmin.47.5.1265
_journal_volume 47
_journal_year 2009
_chemical_compound_source 'Luobusha, Tibet, China'
_chemical_formula_structural TiFeSi2
_chemical_formula_sum 'Fe Si2 Ti'
_chemical_name_mineral Zangboite
_space_group_IT_number 55
_symmetry_space_group_name_Hall '-P 2 2ab'
_symmetry_space_group_name_H-M 'P b a m'
_cell_angle_alpha 90
_cell_angle_beta 90
_cell_angle_gamma 90
_cell_length_a 8.6053
_cell_length_b 9.5211
_cell_length_c 7.6436
_cell_formula_units_Z 12
_cell_volume 626.255
_database_code_amcsd 0006308
_exptl_crystal_density_diffrn 5.088
_cod_original_formula_sum 'Fe Ti Si2'
_cod_database_code 9013807

loop_
_space_group_symop_operation_xyz
x,y,z
1/2+x,1/2-y,z
1/2-x,1/2+y,-z
1/2-x,1/2+y,z
1/2+x,1/2-y,-z
x,y,-z
-x,-y,z
-x,-y,-z

loop_
_atom_site_aniso_label
_atom_site_aniso_U_11
_atom_site_aniso_U_22
_atom_site_aniso_U_33
_atom_site_aniso_U_12
_atom_site_aniso_U_13
_atom_site_aniso_U_23
Fe1 0.00620 0.00400 0.00600 0.00030 0.00000 0.00000
Fe2 0.00540 0.00509 0.00480 -0.00035 -0.00004 0.00009
Ti1 0.00380 0.00440 0.00650 0.00007 0.00010 -0.00019
Ti2 0.00470 0.00330 0.00570 0.00020 0.00000 0.00000
Si1 0.00590 0.00680 0.00540 0.00060 0.00000 0.00000
Si2 0.00940 0.00850 0.00590 0.00100 0.00000 0.00000
Si3 0.00560 0.00500 0.00570 0.00080 0.00000 0.00000
Si4 0.00540 0.00700 0.00530 -0.00020 0.00010 -0.00010
Si5 0.01430 0.00600 0.00500 0.00180 0.00000 0.00000

loop_
_atom_site_label
_atom_site_fract_x
_atom_site_fract_y
_atom_site_fract_z
Fe1 0.00000 0.50000 0.74258
Fe2 -0.08868 0.24294 0.74824
Ti1 0.32719 0.54777 0.73815
Ti2 0.16749 0.32052 0.50000
Si1 0.12725 0.60427 0.50000
Si2 0.12376 0.59728 0.00000
Si3 -0.03839 0.11931 0.50000
Si4 -0.33705 0.18159 0.84647
Si5 -0.03895 0.12131 0.00000

loop_
_cod_related_entry_id
_cod_related_entry_database
_cod_related_entry_code
1 AMCSD 0006308
